data_7703900
loop_
_publ_author_name
'Gyton, Matthew R.'
'Leverett, Anthony R.'
'Cole, Marcus L.'
'McKay, Alasdair I.'

_publ_section_title
;
 Bulky bis(aryl)triazenides: just aspiring amidinates? A structural and
 spectroscopic study.
;
_journal_issue 17
_journal_name_full 'Dalton transactions (Cambridge, England : 2003)'
_journal_page_first 5653
_journal_page_last 5661
_journal_paper_doi 10.1039/d0dt00285b
_journal_volume 49
_journal_year 2020
_chemical_formula_moiety 'C48 H68 Cl N6 Tl'
_chemical_formula_sum 'C48 H68 Cl N6 Tl'
_chemical_formula_weight 968.90
_chemical_name_systematic '[TlCl(N3Dipp2)2]'
_chemical_properties_physical Air-sensitive,Moisture-sensitive,Oxygen-sensitive
_space_group_crystal_system monoclinic
_space_group_IT_number 14
_space_group_name_Hall '-P 2ybc'
_space_group_name_H-M_alt 'P 1 21/c 1'
_atom_sites_solution_hydrogens geom
_atom_sites_solution_primary dual
_audit_creation_date 2019-12-12
_audit_creation_method
;
Olex2 1.2
(compiled 2018.05.29 svn.r3508 for OlexSys, GUI svn.r5506)
;
_audit_update_record
;
2019-12-14 deposited with the CCDC.	2020-03-31 downloaded from the CCDC.
;
_cell_angle_alpha 90
_cell_angle_beta 109.055(2)
_cell_angle_gamma 90
_cell_formula_units_Z 4
_cell_length_a 14.6044(6)
_cell_length_b 16.5465(9)
_cell_length_c 21.0726(11)
_cell_measurement_reflns_used 9988
_cell_measurement_temperature 150
_cell_measurement_theta_max 26.955
_cell_measurement_theta_min 2.881
_cell_volume 4813.2(4)
_computing_cell_refinement 'SAINT v8.34A (Bruker, 2013)'
_computing_data_reduction 'SAINT v8.34A (Bruker, 2013)'
_computing_molecular_graphics 'Olex2 (Dolomanov et al., 2009)'
_computing_publication_material 'Olex2 (Dolomanov et al., 2009)'
_computing_structure_refinement 'ShelXL (Sheldrick, 2015)'
_computing_structure_solution 'ShelXT (Sheldrick, 2015)'
_diffrn_ambient_temperature 150.15
_diffrn_measured_fraction_theta_full 0.992
_diffrn_measured_fraction_theta_max 0.986
_diffrn_measurement_device_type 'Bruker APEX-II CCD'
_diffrn_measurement_method '\f and \w scans'
_diffrn_radiation_type MoK\a
_diffrn_radiation_wavelength 0.71073
_diffrn_reflns_av_R_equivalents 0.0631
_diffrn_reflns_av_unetI/netI 0.0392
_diffrn_reflns_Laue_measured_fraction_full 0.992
_diffrn_reflns_Laue_measured_fraction_max 0.986
_diffrn_reflns_limit_h_max 18
_diffrn_reflns_limit_h_min -17
_diffrn_reflns_limit_k_max 21
_diffrn_reflns_limit_k_min -21
_diffrn_reflns_limit_l_max 27
_diffrn_reflns_limit_l_min -26
_diffrn_reflns_number 86173
_diffrn_reflns_point_group_measured_fraction_full 0.992
_diffrn_reflns_point_group_measured_fraction_max 0.986
_diffrn_reflns_theta_full 26.000
_diffrn_reflns_theta_max 27.137
_diffrn_reflns_theta_min 1.475
_diffrn_standards_number 0
_exptl_absorpt_coefficient_mu 3.448
_exptl_absorpt_correction_T_max 0.7455
_exptl_absorpt_correction_T_min 0.5844
_exptl_absorpt_correction_type multi-scan
_exptl_absorpt_process_details
'SADABS-2014/4 (Bruker,2014/4) was used for absorption correction. wR2(int) was 0.1346 before and 0.0651 after correction. The Ratio of minimum to maximum transmission is 0.7839. The \l/2 correction factor is 0.00150.'
_exptl_crystal_colour orange
_exptl_crystal_colour_primary orange
_exptl_crystal_density_diffrn 1.337
_exptl_crystal_description cube
_exptl_crystal_F_000 1984
_exptl_crystal_size_max 0.1
_exptl_crystal_size_mid 0.1
_exptl_crystal_size_min 0.1
_refine_diff_density_max 0.603
_refine_diff_density_min -0.677
_refine_diff_density_rms 0.080
_refine_ls_extinction_method none
_refine_ls_goodness_of_fit_ref 1.041
_refine_ls_hydrogen_treatment constr
_refine_ls_matrix_type full
_refine_ls_number_parameters 521
_refine_ls_number_reflns 10514
_refine_ls_number_restraints 0
_refine_ls_restrained_S_all 1.041
_refine_ls_R_factor_all 0.0364
_refine_ls_R_factor_gt 0.0244
_refine_ls_shift/su_max 0.001
_refine_ls_shift/su_mean 0.000
_refine_ls_structure_factor_coef Fsqd
_refine_ls_weighting_details 'w=1/[\s^2^(Fo^2^)+(0.0155P)^2^+3.4126P] where P=(Fo^2^+2Fc^2^)/3'
_refine_ls_weighting_scheme calc
_refine_ls_wR_factor_gt 0.0497
_refine_ls_wR_factor_ref 0.0532
_reflns_Friedel_coverage 0.000
_reflns_number_gt 8772
_reflns_number_total 10514
_reflns_threshold_expression 'I > 2\s(I)'
_cod_data_source_file d0dt00285b2.cif
_cod_data_source_block 16
_cod_depositor_comments 'Adding full bibliography for 7703878--7703902.cif.'
_cod_database_code 7703900
_shelx_shelxl_version_number 2018/3
_shelx_space_group_comment
;
The symmetry employed for this shelxl refinement is uniquely defined
by the following loop, which should always be used as a source of
symmetry information in preference to the above space-group names.
They are only intended as comments.
;
_olex2_refinement_description
;
1. Fixed Uiso
 At 1.2 times of:
  All C(H) groups
 At 1.5 times of:
  All C(H,H,H) groups
2.a Ternary CH refined with riding coordinates:
 C43(H43), C46(H46), C31(H31), C22(H22), C7(H7), C19(H19), C10(H10), C34(H34)
2.b Aromatic/amide H refined with riding coordinates:
 C15(H15), C16(H16), C17(H17), C39(H39), C28(H28), C41(H41), C4(H4), C27(H27),
 C40(H40), C3(H3), C5(H5), C29(H29)
2.c Idealised Me refined as rotating group:
 C45(H45A,H45B,H45C), C8(H8A,H8B,H8C), C20(H20A,H20B,H20C), C21(H21A,H21B,
 H21C), C24(H24A,H24B,H24C), C23(H23A,H23B,H23C), C48(H48A,H48B,H48C), C47(H47A,
 H47B,H47C), C44(H44A,H44B,H44C), C12(H12A,H12B,H12C), C9(H9A,H9B,H9C),
 C32(H32A,H32B,H32C), C35(H35A,H35B,H35C), C36(H36A,H36B,H36C), C11(H11A,H11B,
 H11C), C33(H33A,H33B,H33C)
;
_olex2_submission_special_instructions 'No special instructions were received'

loop_
_space_group_symop_operation_xyz
'x, y, z'
'-x, y+1/2, -z+1/2'
'-x, -y, -z'
'x, -y-1/2, z-1/2'

loop_
_atom_site_label
_atom_site_type_symbol
_atom_site_fract_x
_atom_site_fract_y
_atom_site_fract_z
_atom_site_U_iso_or_equiv
_atom_site_adp_type
_atom_site_occupancy
_atom_site_site_symmetry_order
_atom_site_calc_flag
_atom_site_refinement_flags_posn
_atom_site_refinement_flags_adp
_atom_site_refinement_flags_occupancy
_atom_site_disorder_assembly
_atom_site_disorder_group
Tl1 Tl 0.24993(2) 0.26312(2) 0.42484(2) 0.02133(4) Uani 1 1 d . . . . .
Cl4 Cl 0.22563(5) 0.25648(4) 0.53374(3) 0.03780(16) Uani 1 1 d . . . . .
C1 C 0.25521(17) 0.45766(14) 0.36151(13) 0.0259(6) Uani 1 1 d . . . . .
N5 N 0.12362(13) 0.15671(11) 0.33496(9) 0.0185(4) Uani 1 1 d . . . . .
C26 C 0.26740(18) 0.04815(15) 0.29586(13) 0.0266(6) Uani 1 1 d . . . . .
C25 C 0.25824(16) 0.06925(14) 0.35814(12) 0.0211(5) Uani 1 1 d . . . . .
N3 N 0.41190(13) 0.30530(11) 0.44527(9) 0.0183(4) Uani 1 1 d . . . . .
C37 C -0.00206(17) 0.24817(13) 0.32489(12) 0.0195(5) Uani 1 1 d . . . . .
N6 N 0.09887(14) 0.22836(11) 0.34679(9) 0.0193(4) Uani 1 1 d . . . . .
C14 C 0.56913(19) 0.25855(15) 0.44218(13) 0.0254(5) Uani 1 1 d . . . . .
N2 N 0.38919(13) 0.37614(11) 0.41961(9) 0.0201(4) Uani 1 1 d . . . . .
N4 N 0.21361(13) 0.14302(11) 0.36711(9) 0.0200(4) Uani 1 1 d . . . . .
C42 C -0.05888(18) 0.22114(15) 0.36333(12) 0.0248(5) Uani 1 1 d . . . . .
C15 C 0.6665(2) 0.24282(16) 0.47699(14) 0.0335(6) Uani 1 1 d . . . . .
H15 H 0.706757 0.222476 0.453204 0.040 Uiso 1 1 calc R . . . .
C2 C 0.27082(18) 0.47909(15) 0.30130(13) 0.0295(6) Uani 1 1 d . . . . .
C45 C 0.0212(2) 0.26319(18) 0.17424(15) 0.0409(7) Uani 1 1 d . . . . .
H45A H 0.038446 0.209913 0.195030 0.061 Uiso 1 1 calc GR . . . .
H45B H 0.067619 0.278572 0.151674 0.061 Uiso 1 1 calc GR . . . .
H45C H -0.044106 0.261118 0.141330 0.061 Uiso 1 1 calc GR . . . .
C43 C 0.02390(18) 0.32552(15) 0.22833(12) 0.0274(6) Uani 1 1 d . . . . .
H43 H 0.092021 0.327719 0.259787 0.033 Uiso 1 1 calc R . . . .
C16 C 0.7053(2) 0.25602(17) 0.54454(15) 0.0355(7) Uani 1 1 d . . . . .
H16 H 0.771899 0.245140 0.567060 0.043 Uiso 1 1 calc R . . . .
C17 C 0.64783(19) 0.28517(17) 0.58019(13) 0.0331(6) Uani 1 1 d . . . . .
H17 H 0.675325 0.293844 0.627170 0.040 Uiso 1 1 calc R . . . .
C18 C 0.55047(17) 0.30192(14) 0.54817(12) 0.0234(5) Uani 1 1 d . . . . .
C46 C -0.01590(19) 0.17034(16) 0.42592(12) 0.0288(6) Uani 1 1 d . . . . .
H46 H 0.055898 0.178260 0.441097 0.035 Uiso 1 1 calc R . . . .
C13 C 0.51257(16) 0.28915(14) 0.47867(11) 0.0193(5) Uani 1 1 d . . . . .
C31 C 0.22452(19) 0.09789(17) 0.23310(13) 0.0322(6) Uani 1 1 d . . . . .
H31 H 0.202540 0.150362 0.246759 0.039 Uiso 1 1 calc R . . . .
C8 C 0.2858(3) 0.3540(2) 0.2385(2) 0.0667(11) Uani 1 1 d . . . . .
H8A H 0.260554 0.323957 0.269223 0.100 Uiso 1 1 calc GR . . . .
H8B H 0.332206 0.320266 0.225803 0.100 Uiso 1 1 calc GR . . . .
H8C H 0.232230 0.368808 0.198138 0.100 Uiso 1 1 calc GR . . . .
C39 C -0.13748(18) 0.31705(16) 0.24900(13) 0.0325(6) Uani 1 1 d . . . . .
H39 H -0.164947 0.350019 0.210558 0.039 Uiso 1 1 calc R . . . .
C28 C 0.3576(2) -0.06938(18) 0.34967(17) 0.0435(8) Uani 1 1 d . . . . .
H28 H 0.392458 -0.116942 0.346694 0.052 Uiso 1 1 calc R . . . .
C41 C -0.1564(2) 0.24229(17) 0.34091(14) 0.0341(6) Uani 1 1 d . . . . .
H41 H -0.196990 0.224217 0.365223 0.041 Uiso 1 1 calc R . . . .
C22 C 0.48684(19) 0.33581(16) 0.58613(12) 0.0296(6) Uani 1 1 d . . . . .
H22 H 0.418400 0.320428 0.560832 0.036 Uiso 1 1 calc R . . . .
C7 C 0.3358(2) 0.42958(16) 0.27268(14) 0.0347(6) Uani 1 1 d . . . . .
H7 H 0.391439 0.411139 0.312011 0.042 Uiso 1 1 calc R . . . .
C4 C 0.1607(2) 0.59104(17) 0.29271(15) 0.0444(8) Uani 1 1 d . . . . .
H4 H 0.127816 0.636846 0.268701 0.053 Uiso 1 1 calc R . . . .
C19 C 0.5285(2) 0.24516(18) 0.36692(14) 0.0401(7) Uani 1 1 d . . . . .
H19 H 0.456637 0.252065 0.352701 0.048 Uiso 1 1 calc R . . . .
C10 C 0.1790(2) 0.47868(17) 0.45389(14) 0.0383(7) Uani 1 1 d . . . . .
H10 H 0.228405 0.436726 0.475930 0.046 Uiso 1 1 calc R . . . .
N1 N 0.29668(14) 0.38564(12) 0.39649(10) 0.0236(4) Uani 1 1 d . . . . .
C30 C 0.29786(18) 0.02161(15) 0.41587(13) 0.0276(6) Uani 1 1 d . . . . .
C27 C 0.31797(19) -0.02270(17) 0.29367(15) 0.0367(7) Uani 1 1 d . . . . .
H27 H 0.325110 -0.039027 0.252317 0.044 Uiso 1 1 calc R . . . .
C6 C 0.19440(19) 0.50163(15) 0.38814(13) 0.0312(6) Uani 1 1 d . . . . .
C20 C 0.5497(3) 0.1600(2) 0.34780(16) 0.0717(12) Uani 1 1 d . . . . .
H20A H 0.619960 0.151920 0.361190 0.108 Uiso 1 1 calc GR . . . .
H20B H 0.521139 0.152885 0.299128 0.108 Uiso 1 1 calc GR . . . .
H20C H 0.521713 0.120411 0.370792 0.108 Uiso 1 1 calc GR . . . .
C21 C 0.5693(3) 0.3099(2) 0.33110(16) 0.0622(11) Uani 1 1 d . . . . .
H21A H 0.555468 0.363680 0.345171 0.093 Uiso 1 1 calc GR . . . .
H21B H 0.538840 0.304371 0.282417 0.093 Uiso 1 1 calc GR . . . .
H21C H 0.639479 0.302810 0.342866 0.093 Uiso 1 1 calc GR . . . .
C34 C 0.2881(2) 0.04566(17) 0.48281(13) 0.0344(6) Uani 1 1 d . . . . .
H34 H 0.242525 0.092596 0.474348 0.041 Uiso 1 1 calc R . . . .
C38 C -0.03953(17) 0.29812(15) 0.26869(12) 0.0245(5) Uani 1 1 d . . . . .
C40 C -0.1955(2) 0.28890(18) 0.28419(15) 0.0386(7) Uani 1 1 d . . . . .
H40 H -0.262572 0.301596 0.269396 0.046 Uiso 1 1 calc R . . . .
C3 C 0.2222(2) 0.54749(17) 0.26819(14) 0.0369(7) Uani 1 1 d . . . . .
H3 H 0.231700 0.564391 0.227718 0.044 Uiso 1 1 calc R . . . .
C24 C 0.5119(3) 0.3005(2) 0.65627(15) 0.0606(10) Uani 1 1 d . . . . .
H24A H 0.507059 0.241461 0.653383 0.091 Uiso 1 1 calc GR . . . .
H24B H 0.466688 0.321323 0.677949 0.091 Uiso 1 1 calc GR . . . .
H24C H 0.578165 0.315954 0.682754 0.091 Uiso 1 1 calc GR . . . .
C5 C 0.1465(2) 0.56872(17) 0.35179(15) 0.0396(7) Uani 1 1 d . . . . .
H5 H 0.103778 0.599247 0.368060 0.048 Uiso 1 1 calc R . . . .
C23 C 0.4922(2) 0.42802(19) 0.58811(17) 0.0512(8) Uani 1 1 d . . . . .
H23A H 0.559167 0.444952 0.611231 0.077 Uiso 1 1 calc GR . . . .
H23B H 0.450153 0.449053 0.612204 0.077 Uiso 1 1 calc GR . . . .
H23C H 0.470851 0.449205 0.542164 0.077 Uiso 1 1 calc GR . . . .
C29 C 0.34766(19) -0.04823(17) 0.40971(16) 0.0396(7) Uani 1 1 d . . . . .
H29 H 0.375072 -0.081646 0.447875 0.048 Uiso 1 1 calc R . . . .
C48 C -0.0354(2) 0.08091(18) 0.40995(15) 0.0478(8) Uani 1 1 d . . . . .
H48A H -0.105192 0.070668 0.396483 0.072 Uiso 1 1 calc GR . . . .
H48B H -0.002003 0.048739 0.449858 0.072 Uiso 1 1 calc GR . . . .
H48C H -0.011400 0.065796 0.373232 0.072 Uiso 1 1 calc GR . . . .
C47 C -0.0508(2) 0.1952(2) 0.48375(15) 0.0492(8) Uani 1 1 d . . . . .
H47A H -0.039097 0.253095 0.492588 0.074 Uiso 1 1 calc GR . . . .
H47B H -0.015411 0.164438 0.524033 0.074 Uiso 1 1 calc GR . . . .
H47C H -0.120268 0.184108 0.471835 0.074 Uiso 1 1 calc GR . . . .
C44 C -0.0011(2) 0.40910(19) 0.19799(18) 0.0543(9) Uani 1 1 d . . . . .
H44A H -0.065120 0.407803 0.163414 0.081 Uiso 1 1 calc GR . . . .
H44B H 0.047484 0.425928 0.177767 0.081 Uiso 1 1 calc GR . . . .
H44C H -0.001861 0.447541 0.233195 0.081 Uiso 1 1 calc GR . . . .
C12 C 0.1948(4) 0.5498(2) 0.5023(2) 0.0910(16) Uani 1 1 d . . . . .
H12A H 0.259939 0.571847 0.510653 0.136 Uiso 1 1 calc GR . . . .
H12B H 0.187923 0.531497 0.544737 0.136 Uiso 1 1 calc GR . . . .
H12C H 0.146574 0.591845 0.482577 0.136 Uiso 1 1 calc GR . . . .
C9 C 0.3795(3) 0.4771(2) 0.22829(16) 0.0558(9) Uani 1 1 d . . . . .
H9A H 0.328105 0.493449 0.187229 0.084 Uiso 1 1 calc GR . . . .
H9B H 0.426751 0.443431 0.216560 0.084 Uiso 1 1 calc GR . . . .
H9C H 0.411841 0.525373 0.252330 0.084 Uiso 1 1 calc GR . . . .
C32 C 0.1361(2) 0.0562(2) 0.18547(17) 0.0576(9) Uani 1 1 d . . . . .
H32A H 0.154480 0.002544 0.173953 0.086 Uiso 1 1 calc GR . . . .
H32B H 0.110371 0.088485 0.144512 0.086 Uiso 1 1 calc GR . . . .
H32C H 0.086500 0.050540 0.207193 0.086 Uiso 1 1 calc GR . . . .
C35 C 0.3849(2) 0.0740(2) 0.53185(16) 0.0615(10) Uani 1 1 d . . . . .
H35A H 0.430646 0.028725 0.542826 0.092 Uiso 1 1 calc GR . . . .
H35B H 0.375299 0.094051 0.572985 0.092 Uiso 1 1 calc GR . . . .
H35C H 0.410997 0.117536 0.511201 0.092 Uiso 1 1 calc GR . . . .
C36 C 0.2437(3) -0.0222(2) 0.51263(18) 0.0602(10) Uani 1 1 d . . . . .
H36A H 0.181523 -0.038369 0.480091 0.090 Uiso 1 1 calc GR . . . .
H36B H 0.233491 -0.003001 0.553795 0.090 Uiso 1 1 calc GR . . . .
H36C H 0.287758 -0.068636 0.523091 0.090 Uiso 1 1 calc GR . . . .
C11 C 0.0799(3) 0.4408(3) 0.4414(2) 0.0686(11) Uani 1 1 d . . . . .
H11A H 0.029856 0.482489 0.426079 0.103 Uiso 1 1 calc GR . . . .
H11B H 0.076802 0.416661 0.483069 0.103 Uiso 1 1 calc GR . . . .
H11C H 0.069252 0.398873 0.406876 0.103 Uiso 1 1 calc GR . . . .
C33 C 0.2987(3) 0.1170(3) 0.1988(2) 0.0776(13) Uani 1 1 d . . . . .
H33A H 0.353987 0.145101 0.230442 0.116 Uiso 1 1 calc GR . . . .
H33B H 0.269055 0.151674 0.159792 0.116 Uiso 1 1 calc GR . . . .
H33C H 0.320870 0.066668 0.184168 0.116 Uiso 1 1 calc GR . . . .

loop_
_atom_site_aniso_label
_atom_site_aniso_U_11
_atom_site_aniso_U_22
_atom_site_aniso_U_33
_atom_site_aniso_U_23
_atom_site_aniso_U_13
_atom_site_aniso_U_12
Tl1 0.02068(6) 0.02118(6) 0.01995(6) -0.00082(4) 0.00364(4) -0.00509(4)
Cl4 0.0396(4) 0.0512(4) 0.0241(3) -0.0062(3) 0.0124(3) -0.0133(3)
C1 0.0214(13) 0.0185(13) 0.0300(14) 0.0039(10) -0.0021(11) -0.0040(10)
N5 0.0211(10) 0.0182(10) 0.0173(10) 0.0032(8) 0.0079(8) -0.0011(8)
C26 0.0212(13) 0.0279(14) 0.0321(14) -0.0072(11) 0.0106(11) -0.0075(10)
C25 0.0160(12) 0.0181(12) 0.0277(13) -0.0002(10) 0.0053(10) -0.0021(9)
N3 0.0185(10) 0.0178(11) 0.0179(10) 0.0015(8) 0.0049(8) 0.0006(8)
C37 0.0196(12) 0.0165(12) 0.0218(13) -0.0031(9) 0.0057(10) -0.0002(9)
N6 0.0188(10) 0.0180(11) 0.0192(10) -0.0003(8) 0.0035(8) -0.0025(8)
C14 0.0251(13) 0.0300(14) 0.0220(13) 0.0023(10) 0.0089(11) 0.0051(10)
N2 0.0196(10) 0.0220(11) 0.0162(10) 0.0012(8) 0.0026(8) -0.0014(8)
N4 0.0188(10) 0.0189(10) 0.0192(10) -0.0002(8) 0.0020(8) -0.0003(8)
C42 0.0252(13) 0.0239(14) 0.0261(13) -0.0039(10) 0.0093(11) -0.0013(10)
C15 0.0261(14) 0.0428(17) 0.0350(16) 0.0067(12) 0.0147(12) 0.0103(12)
C2 0.0237(14) 0.0262(14) 0.0317(15) 0.0062(11) -0.0006(11) -0.0052(11)
C45 0.0389(17) 0.0503(19) 0.0351(17) 0.0034(13) 0.0143(14) -0.0081(14)
C43 0.0242(13) 0.0291(14) 0.0248(13) 0.0078(11) 0.0026(11) -0.0026(11)
C16 0.0196(14) 0.0440(17) 0.0391(17) 0.0039(13) 0.0044(12) 0.0040(11)
C17 0.0255(14) 0.0462(17) 0.0242(14) -0.0029(12) 0.0034(11) -0.0022(12)
C18 0.0227(13) 0.0229(13) 0.0238(13) 0.0004(10) 0.0065(10) -0.0025(10)
C46 0.0260(14) 0.0367(15) 0.0244(14) 0.0033(11) 0.0092(11) -0.0033(11)
C13 0.0188(12) 0.0167(11) 0.0207(12) 0.0043(10) 0.0039(10) 0.0009(9)
C31 0.0362(16) 0.0385(16) 0.0239(14) -0.0048(12) 0.0125(12) -0.0056(12)
C8 0.055(2) 0.057(2) 0.095(3) -0.027(2) 0.035(2) -0.0092(18)
C39 0.0270(14) 0.0319(15) 0.0353(15) 0.0083(12) 0.0056(12) 0.0076(11)
C28 0.0289(16) 0.0300(16) 0.067(2) -0.0104(15) 0.0094(15) 0.0072(12)
C41 0.0270(15) 0.0446(17) 0.0350(16) 0.0018(12) 0.0159(13) 0.0013(12)
C22 0.0264(14) 0.0414(16) 0.0207(13) -0.0064(11) 0.0072(11) 0.0008(11)
C7 0.0301(15) 0.0344(16) 0.0374(16) 0.0091(12) 0.0081(12) -0.0016(12)
C4 0.0438(18) 0.0257(15) 0.0479(19) 0.0110(13) -0.0068(14) 0.0077(13)
C19 0.0381(17) 0.057(2) 0.0253(15) 0.0010(13) 0.0110(13) 0.0221(14)
C10 0.0433(17) 0.0317(16) 0.0385(17) 0.0037(13) 0.0116(14) 0.0095(13)
N1 0.0188(11) 0.0194(11) 0.0286(11) 0.0067(9) 0.0021(9) -0.0012(8)
C30 0.0213(13) 0.0239(14) 0.0333(15) 0.0041(11) 0.0031(11) -0.0008(10)
C27 0.0279(15) 0.0353(16) 0.0486(18) -0.0167(14) 0.0149(13) -0.0028(12)
C6 0.0286(14) 0.0243(14) 0.0332(15) 0.0000(11) -0.0001(12) 0.0017(11)
C20 0.087(3) 0.079(3) 0.0336(19) -0.0223(18) -0.0022(18) 0.040(2)
C21 0.059(2) 0.099(3) 0.0377(18) 0.0260(19) 0.0279(17) 0.031(2)
C34 0.0347(16) 0.0348(16) 0.0299(15) 0.0080(12) 0.0054(12) 0.0024(12)
C38 0.0243(13) 0.0199(13) 0.0276(13) -0.0012(10) 0.0059(10) -0.0015(10)
C40 0.0242(14) 0.0450(17) 0.0464(18) 0.0074(14) 0.0113(13) 0.0111(13)
C3 0.0371(16) 0.0329(16) 0.0303(15) 0.0116(12) -0.0033(12) -0.0017(12)
C24 0.065(2) 0.092(3) 0.0320(17) 0.0111(18) 0.0262(17) 0.033(2)
C5 0.0378(17) 0.0288(15) 0.0445(18) 0.0024(13) 0.0030(14) 0.0091(12)
C23 0.048(2) 0.048(2) 0.060(2) -0.0192(16) 0.0200(17) 0.0019(15)
C29 0.0270(15) 0.0293(16) 0.055(2) 0.0057(14) 0.0029(13) 0.0049(12)
C48 0.065(2) 0.0383(18) 0.0372(17) 0.0120(14) 0.0131(16) -0.0033(15)
C47 0.055(2) 0.066(2) 0.0315(17) 0.0017(15) 0.0203(15) 0.0030(17)
C44 0.051(2) 0.0409(19) 0.073(2) 0.0263(17) 0.0238(18) 0.0022(15)
C12 0.170(5) 0.053(2) 0.056(3) -0.012(2) 0.046(3) -0.012(3)
C9 0.076(3) 0.056(2) 0.0429(19) 0.0066(16) 0.0299(18) -0.0074(18)
C32 0.051(2) 0.056(2) 0.049(2) -0.0067(16) -0.0056(16) -0.0050(16)
C35 0.051(2) 0.088(3) 0.0394(19) -0.0062(18) 0.0053(16) -0.0126(19)
C36 0.072(3) 0.058(2) 0.059(2) 0.0134(18) 0.032(2) -0.0044(18)
C11 0.053(2) 0.086(3) 0.070(3) 0.020(2) 0.0242(19) 0.005(2)
C33 0.062(3) 0.118(4) 0.062(2) 0.027(2) 0.032(2) -0.004(2)

loop_
_atom_type_symbol
_atom_type_description
_atom_type_scat_dispersion_real
_atom_type_scat_dispersion_imag
_atom_type_scat_source
C C 0.0033 0.0016 'International Tables Vol C Tables 4.2.6.8 and 6.1.1.4'
H H 0.0000 0.0000 'International Tables Vol C Tables 4.2.6.8 and 6.1.1.4'
Cl Cl 0.1484 0.1585 'International Tables Vol C Tables 4.2.6.8 and 6.1.1.4'
N N 0.0061 0.0033 'International Tables Vol C Tables 4.2.6.8 and 6.1.1.4'
Tl Tl -2.8358 9.6688 'International Tables Vol C Tables 4.2.6.8 and 6.1.1.4'

loop_
_geom_angle_atom_site_label_1
_geom_angle_atom_site_label_2
_geom_angle_atom_site_label_3
_geom_angle
_geom_angle_site_symmetry_1
_geom_angle_site_symmetry_3
_geom_angle_publ_flag
N3 Tl1 Cl4 106.63(5) . . ?
N6 Tl1 Cl4 104.82(5) . . ?
N6 Tl1 N3 148.50(6) . . ?
N4 Tl1 Cl4 112.33(5) . . ?
N4 Tl1 N3 113.27(6) . . ?
N4 Tl1 N6 54.35(6) . . ?
N1 Tl1 Cl4 115.79(5) . . ?
N1 Tl1 N3 54.45(6) . . ?
N1 Tl1 N6 109.08(7) . . ?
N1 Tl1 N4 131.82(7) . . ?
C2 C1 N1 120.7(2) . . ?
C6 C1 C2 122.8(2) . . ?
C6 C1 N1 116.4(2) . . ?
N4 N5 N6 111.30(18) . . ?
C25 C26 C31 123.0(2) . . ?
C27 C26 C25 116.9(2) . . ?
C27 C26 C31 120.1(2) . . ?
C26 C25 N4 121.6(2) . . ?
C30 C25 C26 122.1(2) . . ?
C30 C25 N4 116.3(2) . . ?
N2 N3 Tl1 94.98(13) . . ?
N2 N3 C13 117.27(18) . . ?
C13 N3 Tl1 147.00(14) . . ?
C42 C37 N6 118.7(2) . . ?
C38 C37 N6 119.0(2) . . ?
C38 C37 C42 122.2(2) . . ?
N5 N6 Tl1 95.86(13) . . ?
N5 N6 C37 118.24(18) . . ?
C37 N6 Tl1 143.27(15) . . ?
C15 C14 C19 120.4(2) . . ?
C13 C14 C15 117.6(2) . . ?
C13 C14 C19 122.0(2) . . ?
N1 N2 N3 111.38(18) . . ?
N5 N4 Tl1 98.39(13) . . ?
N5 N4 C25 120.91(18) . . ?
C25 N4 Tl1 140.69(15) . . ?
C37 C42 C46 121.5(2) . . ?
C41 C42 C37 117.1(2) . . ?
C41 C42 C46 121.5(2) . . ?
C14 C15 H15 119.3 . . ?
C16 C15 C14 121.5(2) . . ?
C16 C15 H15 119.3 . . ?
C1 C2 C7 121.9(2) . . ?
C3 C2 C1 116.7(3) . . ?
C3 C2 C7 121.4(2) . . ?
H45A C45 H45B 109.5 . . ?
H45A C45 H45C 109.5 . . ?
H45B C45 H45C 109.5 . . ?
C43 C45 H45A 109.5 . . ?
C43 C45 H45B 109.5 . . ?
C43 C45 H45C 109.5 . . ?
C45 C43 H43 107.3 . . ?
C38 C43 C45 110.2(2) . . ?
C38 C43 H43 107.3 . . ?
C38 C43 C44 113.7(2) . . ?
C44 C43 C45 110.9(2) . . ?
C44 C43 H43 107.3 . . ?
C15 C16 H16 119.9 . . ?
C15 C16 C17 120.2(3) . . ?
C17 C16 H16 119.9 . . ?
C16 C17 H17 119.6 . . ?
C16 C17 C18 120.8(2) . . ?
C18 C17 H17 119.6 . . ?
C17 C18 C13 118.0(2) . . ?
C17 C18 C22 121.6(2) . . ?
C13 C18 C22 120.3(2) . . ?
C42 C46 H46 107.4 . . ?
C42 C46 C48 110.6(2) . . ?
C42 C46 C47 113.2(2) . . ?
C48 C46 H46 107.4 . . ?
C47 C46 H46 107.4 . . ?
C47 C46 C48 110.6(2) . . ?
C14 C13 N3 119.6(2) . . ?
C14 C13 C18 121.8(2) . . ?
C18 C13 N3 118.5(2) . . ?
C26 C31 H31 107.6 . . ?
C26 C31 C32 110.6(2) . . ?
C26 C31 C33 112.0(3) . . ?
C32 C31 H31 107.6 . . ?
C32 C31 C33 111.4(3) . . ?
C33 C31 H31 107.6 . . ?
H8A C8 H8B 109.5 . . ?
H8A C8 H8C 109.5 . . ?
H8B C8 H8C 109.5 . . ?
C7 C8 H8A 109.5 . . ?
C7 C8 H8B 109.5 . . ?
C7 C8 H8C 109.5 . . ?
C38 C39 H39 119.4 . . ?
C40 C39 H39 119.4 . . ?
C40 C39 C38 121.2(2) . . ?
C27 C28 H28 119.7 . . ?
C29 C28 H28 119.7 . . ?
C29 C28 C27 120.7(3) . . ?
C42 C41 H41 119.2 . . ?
C40 C41 C42 121.5(3) . . ?
C40 C41 H41 119.2 . . ?
C18 C22 H22 107.6 . . ?
C18 C22 C24 112.1(2) . . ?
C18 C22 C23 110.4(2) . . ?
C24 C22 H22 107.6 . . ?
C24 C22 C23 111.3(3) . . ?
C23 C22 H22 107.6 . . ?
C2 C7 H7 106.2 . . ?
C8 C7 C2 111.6(2) . . ?
C8 C7 H7 106.2 . . ?
C8 C7 C9 111.8(3) . . ?
C9 C7 C2 114.1(2) . . ?
C9 C7 H7 106.2 . . ?
C3 C4 H4 119.7 . . ?
C3 C4 C5 120.5(3) . . ?
C5 C4 H4 119.7 . . ?
C14 C19 H19 108.1 . . ?
C14 C19 C20 111.6(2) . . ?
C14 C19 C21 109.3(3) . . ?
C20 C19 H19 108.1 . . ?
C20 C19 C21 111.7(3) . . ?
C21 C19 H19 108.1 . . ?
C6 C10 H10 107.3 . . ?
C6 C10 C12 112.4(3) . . ?
C12 C10 H10 107.3 . . ?
C11 C10 H10 107.3 . . ?
C11 C10 C6 111.1(3) . . ?
C11 C10 C12 111.2(3) . . ?
C1 N1 Tl1 139.85(15) . . ?
N2 N1 Tl1 99.16(13) . . ?
N2 N1 C1 120.88(19) . . ?
C25 C30 C34 121.4(2) . . ?
C29 C30 C25 117.7(2) . . ?
C29 C30 C34 121.0(2) . . ?
C26 C27 H27 119.2 . . ?
C28 C27 C26 121.7(3) . . ?
C28 C27 H27 119.2 . . ?
C1 C6 C10 122.5(2) . . ?
C5 C6 C1 117.5(3) . . ?
C5 C6 C10 120.0(3) . . ?
C19 C20 H20A 109.5 . . ?
C19 C20 H20B 109.5 . . ?
C19 C20 H20C 109.5 . . ?
H20A C20 H20B 109.5 . . ?
H20A C20 H20C 109.5 . . ?
H20B C20 H20C 109.5 . . ?
C19 C21 H21A 109.5 . . ?
C19 C21 H21B 109.5 . . ?
C19 C21 H21C 109.5 . . ?
H21A C21 H21B 109.5 . . ?
H21A C21 H21C 109.5 . . ?
H21B C21 H21C 109.5 . . ?
C30 C34 H34 107.3 . . ?
C30 C34 C35 111.2(2) . . ?
C30 C34 C36 111.8(2) . . ?
C35 C34 H34 107.3 . . ?
C35 C34 C36 111.7(3) . . ?
C36 C34 H34 107.3 . . ?
C37 C38 C43 120.6(2) . . ?
C39 C38 C37 117.7(2) . . ?
C39 C38 C43 121.5(2) . . ?
C39 C40 C41 120.2(2) . . ?
C39 C40 H40 119.9 . . ?
C41 C40 H40 119.9 . . ?
C2 C3 H3 119.2 . . ?
C4 C3 C2 121.6(3) . . ?
C4 C3 H3 119.2 . . ?
C22 C24 H24A 109.5 . . ?
C22 C24 H24B 109.5 . . ?
C22 C24 H24C 109.5 . . ?
H24A C24 H24B 109.5 . . ?
H24A C24 H24C 109.5 . . ?
H24B C24 H24C 109.5 . . ?
C4 C5 C6 120.8(3) . . ?
C4 C5 H5 119.6 . . ?
C6 C5 H5 119.6 . . ?
C22 C23 H23A 109.5 . . ?
C22 C23 H23B 109.5 . . ?
C22 C23 H23C 109.5 . . ?
H23A C23 H23B 109.5 . . ?
H23A C23 H23C 109.5 . . ?
H23B C23 H23C 109.5 . . ?
C28 C29 C30 121.0(3) . . ?
C28 C29 H29 119.5 . . ?
C30 C29 H29 119.5 . . ?
C46 C48 H48A 109.5 . . ?
C46 C48 H48B 109.5 . . ?
C46 C48 H48C 109.5 . . ?
H48A C48 H48B 109.5 . . ?
H48A C48 H48C 109.5 . . ?
H48B C48 H48C 109.5 . . ?
C46 C47 H47A 109.5 . . ?
C46 C47 H47B 109.5 . . ?
C46 C47 H47C 109.5 . . ?
H47A C47 H47B 109.5 . . ?
H47A C47 H47C 109.5 . . ?
H47B C47 H47C 109.5 . . ?
C43 C44 H44A 109.5 . . ?
C43 C44 H44B 109.5 . . ?
C43 C44 H44C 109.5 . . ?
H44A C44 H44B 109.5 . . ?
H44A C44 H44C 109.5 . . ?
H44B C44 H44C 109.5 . . ?
C10 C12 H12A 109.5 . . ?
C10 C12 H12B 109.5 . . ?
C10 C12 H12C 109.5 . . ?
H12A C12 H12B 109.5 . . ?
H12A C12 H12C 109.5 . . ?
H12B C12 H12C 109.5 . . ?
C7 C9 H9A 109.5 . . ?
C7 C9 H9B 109.5 . . ?
C7 C9 H9C 109.5 . . ?
H9A C9 H9B 109.5 . . ?
H9A C9 H9C 109.5 . . ?
H9B C9 H9C 109.5 . . ?
C31 C32 H32A 109.5 . . ?
C31 C32 H32B 109.5 . . ?
C31 C32 H32C 109.5 . . ?
H32A C32 H32B 109.5 . . ?
H32A C32 H32C 109.5 . . ?
H32B C32 H32C 109.5 . . ?
C34 C35 H35A 109.5 . . ?
C34 C35 H35B 109.5 . . ?
C34 C35 H35C 109.5 . . ?
H35A C35 H35B 109.5 . . ?
H35A C35 H35C 109.5 . . ?
H35B C35 H35C 109.5 . . ?
C34 C36 H36A 109.5 . . ?
C34 C36 H36B 109.5 . . ?
C34 C36 H36C 109.5 . . ?
H36A C36 H36B 109.5 . . ?
H36A C36 H36C 109.5 . . ?
H36B C36 H36C 109.5 . . ?
C10 C11 H11A 109.5 . . ?
C10 C11 H11B 109.5 . . ?
C10 C11 H11C 109.5 . . ?
H11A C11 H11B 109.5 . . ?
H11A C11 H11C 109.5 . . ?
H11B C11 H11C 109.5 . . ?
C31 C33 H33A 109.5 . . ?
C31 C33 H33B 109.5 . . ?
C31 C33 H33C 109.5 . . ?
H33A C33 H33B 109.5 . . ?
H33A C33 H33C 109.5 . . ?
H33B C33 H33C 109.5 . . ?

loop_
_geom_bond_atom_site_label_1
_geom_bond_atom_site_label_2
_geom_bond_distance
_geom_bond_site_symmetry_2
_geom_bond_publ_flag
Tl1 Cl4 2.4364(7) . ?
Tl1 N3 2.3672(18) . ?
Tl1 N6 2.3523(19) . ?
Tl1 N4 2.2998(19) . ?
Tl1 N1 2.2802(19) . ?
C1 C2 1.406(4) . ?
C1 N1 1.428(3) . ?
C1 C6 1.399(4) . ?
N5 N6 1.287(3) . ?
N5 N4 1.287(3) . ?
C26 C25 1.406(4) . ?
C26 C31 1.509(4) . ?
C26 C27 1.394(4) . ?
C25 N4 1.425(3) . ?
C25 C30 1.406(3) . ?
N3 N2 1.288(3) . ?
N3 C13 1.433(3) . ?
C37 N6 1.431(3) . ?
C37 C42 1.408(3) . ?
C37 C38 1.401(3) . ?
C14 C15 1.395(4) . ?
C14 C13 1.395(3) . ?
C14 C19 1.517(4) . ?
N2 N1 1.288(3) . ?
C42 C46 1.517(3) . ?
C42 C41 1.390(4) . ?
C15 H15 0.9500 . ?
C15 C16 1.367(4) . ?
C2 C7 1.520(4) . ?
C2 C3 1.396(4) . ?
C45 H45A 0.9800 . ?
C45 H45B 0.9800 . ?
C45 H45C 0.9800 . ?
C45 C43 1.528(4) . ?
C43 H43 1.0000 . ?
C43 C38 1.517(3) . ?
C43 C44 1.517(4) . ?
C16 H16 0.9500 . ?
C16 C17 1.383(4) . ?
C17 H17 0.9500 . ?
C17 C18 1.388(3) . ?
C18 C13 1.402(3) . ?
C18 C22 1.518(3) . ?
C46 H46 1.0000 . ?
C46 C48 1.524(4) . ?
C46 C47 1.523(4) . ?
C31 H31 1.0000 . ?
C31 C32 1.518(4) . ?
C31 C33 1.518(4) . ?
C8 H8A 0.9800 . ?
C8 H8B 0.9800 . ?
C8 H8C 0.9800 . ?
C8 C7 1.507(4) . ?
C39 H39 0.9500 . ?
C39 C38 1.389(3) . ?
C39 C40 1.376(4) . ?
C28 H28 0.9500 . ?
C28 C27 1.371(4) . ?
C28 C29 1.366(4) . ?
C41 H41 0.9500 . ?
C41 C40 1.380(4) . ?
C22 H22 1.0000 . ?
C22 C24 1.519(4) . ?
C22 C23 1.528(4) . ?
C7 H7 1.0000 . ?
C7 C9 1.513(4) . ?
C4 H4 0.9500 . ?
C4 C3 1.376(4) . ?
C4 C5 1.378(4) . ?
C19 H19 1.0000 . ?
C19 C20 1.525(4) . ?
C19 C21 1.537(5) . ?
C10 H10 1.0000 . ?
C10 C6 1.523(4) . ?
C10 C12 1.525(4) . ?
C10 C11 1.518(5) . ?
C30 C34 1.517(4) . ?
C30 C29 1.394(4) . ?
C27 H27 0.9500 . ?
C6 C5 1.399(4) . ?
C20 H20A 0.9800 . ?
C20 H20B 0.9800 . ?
C20 H20C 0.9800 . ?
C21 H21A 0.9800 . ?
C21 H21B 0.9800 . ?
C21 H21C 0.9800 . ?
C34 H34 1.0000 . ?
C34 C35 1.528(4) . ?
C34 C36 1.530(4) . ?
C40 H40 0.9500 . ?
C3 H3 0.9500 . ?
C24 H24A 0.9800 . ?
C24 H24B 0.9800 . ?
C24 H24C 0.9800 . ?
C5 H5 0.9500 . ?
C23 H23A 0.9800 . ?
C23 H23B 0.9800 . ?
C23 H23C 0.9800 . ?
C29 H29 0.9500 . ?
C48 H48A 0.9800 . ?
C48 H48B 0.9800 . ?
C48 H48C 0.9800 . ?
C47 H47A 0.9800 . ?
C47 H47B 0.9800 . ?
C47 H47C 0.9800 . ?
C44 H44A 0.9800 . ?
C44 H44B 0.9800 . ?
C44 H44C 0.9800 . ?
C12 H12A 0.9800 . ?
C12 H12B 0.9800 . ?
C12 H12C 0.9800 . ?
C9 H9A 0.9800 . ?
C9 H9B 0.9800 . ?
C9 H9C 0.9800 . ?
C32 H32A 0.9800 . ?
C32 H32B 0.9800 . ?
C32 H32C 0.9800 . ?
C35 H35A 0.9800 . ?
C35 H35B 0.9800 . ?
C35 H35C 0.9800 . ?
C36 H36A 0.9800 . ?
C36 H36B 0.9800 . ?
C36 H36C 0.9800 . ?
C11 H11A 0.9800 . ?
C11 H11B 0.9800 . ?
C11 H11C 0.9800 . ?
C33 H33A 0.9800 . ?
C33 H33B 0.9800 . ?
C33 H33C 0.9800 . ?

loop_
_geom_torsion_atom_site_label_1
_geom_torsion_atom_site_label_2
_geom_torsion_atom_site_label_3
_geom_torsion_atom_site_label_4
_geom_torsion
_geom_torsion_site_symmetry_1
_geom_torsion_site_symmetry_2
_geom_torsion_site_symmetry_3
_geom_torsion_site_symmetry_4
_geom_torsion_publ_flag
Tl1 N3 N2 N1 -1.39(18) . . . . ?
Tl1 N3 C13 C14 104.0(3) . . . . ?
Tl1 N3 C13 C18 -73.6(3) . . . . ?
C1 C2 C7 C8 77.7(3) . . . . ?
C1 C2 C7 C9 -154.3(3) . . . . ?
C1 C2 C3 C4 -1.0(4) . . . . ?
C1 C6 C5 C4 -1.2(4) . . . . ?
C26 C25 N4 Tl1 -114.9(2) . . . . ?
C26 C25 N4 N5 63.6(3) . . . . ?
C26 C25 C30 C34 179.4(2) . . . . ?
C26 C25 C30 C29 0.2(4) . . . . ?
C25 C26 C31 C32 -106.2(3) . . . . ?
C25 C26 C31 C33 128.9(3) . . . . ?
C25 C26 C27 C28 -0.5(4) . . . . ?
C25 C30 C34 C35 -108.5(3) . . . . ?
C25 C30 C34 C36 125.8(3) . . . . ?
C25 C30 C29 C28 0.1(4) . . . . ?
N3 N2 N1 Tl1 1.46(19) . . . . ?
N3 N2 N1 C1 -175.5(2) . . . . ?
C37 C42 C46 C48 -97.2(3) . . . . ?
C37 C42 C46 C47 138.0(3) . . . . ?
C37 C42 C41 C40 -1.1(4) . . . . ?
N6 N5 N4 Tl1 3.11(18) . . . . ?
N6 N5 N4 C25 -175.98(19) . . . . ?
N6 C37 C42 C46 -1.4(3) . . . . ?
N6 C37 C42 C41 179.3(2) . . . . ?
N6 C37 C38 C43 4.8(3) . . . . ?
N6 C37 C38 C39 -179.3(2) . . . . ?
C14 C15 C16 C17 0.4(4) . . . . ?
N2 N3 C13 C14 -89.3(3) . . . . ?
N2 N3 C13 C18 93.1(3) . . . . ?
N4 N5 N6 Tl1 -3.02(18) . . . . ?
N4 N5 N6 C37 -168.85(19) . . . . ?
N4 C25 C30 C34 3.4(3) . . . . ?
N4 C25 C30 C29 -175.8(2) . . . . ?
C42 C37 N6 Tl1 -77.4(3) . . . . ?
C42 C37 N6 N5 78.6(3) . . . . ?
C42 C37 C38 C43 -179.6(2) . . . . ?
C42 C37 C38 C39 -3.7(4) . . . . ?
C42 C41 C40 C39 -1.3(5) . . . . ?
C15 C14 C13 N3 -179.2(2) . . . . ?
C15 C14 C13 C18 -1.7(4) . . . . ?
C15 C14 C19 C20 53.3(4) . . . . ?
C15 C14 C19 C21 -70.6(3) . . . . ?
C15 C16 C17 C18 -0.4(4) . . . . ?
C2 C1 N1 Tl1 -113.5(3) . . . . ?
C2 C1 N1 N2 61.8(3) . . . . ?
C2 C1 C6 C10 -179.1(2) . . . . ?
C2 C1 C6 C5 1.2(4) . . . . ?
C45 C43 C38 C37 87.5(3) . . . . ?
C45 C43 C38 C39 -88.3(3) . . . . ?
C16 C17 C18 C13 -0.6(4) . . . . ?
C16 C17 C18 C22 -178.5(2) . . . . ?
C17 C18 C13 N3 179.2(2) . . . . ?
C17 C18 C13 C14 1.7(4) . . . . ?
C17 C18 C22 C24 -37.0(4) . . . . ?
C17 C18 C22 C23 87.7(3) . . . . ?
C46 C42 C41 C40 179.6(3) . . . . ?
C13 N3 N2 N1 -174.16(19) . . . . ?
C13 C14 C15 C16 0.6(4) . . . . ?
C13 C14 C19 C20 -128.8(3) . . . . ?
C13 C14 C19 C21 107.2(3) . . . . ?
C13 C18 C22 C24 145.1(3) . . . . ?
C13 C18 C22 C23 -90.2(3) . . . . ?
C31 C26 C25 N4 -4.9(4) . . . . ?
C31 C26 C25 C30 179.3(2) . . . . ?
C31 C26 C27 C28 -179.9(2) . . . . ?
C41 C42 C46 C48 82.0(3) . . . . ?
C41 C42 C46 C47 -42.8(3) . . . . ?
C22 C18 C13 N3 -2.8(3) . . . . ?
C22 C18 C13 C14 179.6(2) . . . . ?
C7 C2 C3 C4 177.8(3) . . . . ?
C19 C14 C15 C16 178.6(3) . . . . ?
C19 C14 C13 N3 2.9(4) . . . . ?
C19 C14 C13 C18 -179.6(2) . . . . ?
C10 C6 C5 C4 179.1(3) . . . . ?
N1 C1 C2 C7 -3.1(4) . . . . ?
N1 C1 C2 C3 175.8(2) . . . . ?
N1 C1 C6 C10 4.9(4) . . . . ?
N1 C1 C6 C5 -174.9(2) . . . . ?
C30 C25 N4 Tl1 61.1(3) . . . . ?
C30 C25 N4 N5 -120.3(2) . . . . ?
C27 C26 C25 N4 175.8(2) . . . . ?
C27 C26 C25 C30 0.0(4) . . . . ?
C27 C26 C31 C32 73.1(3) . . . . ?
C27 C26 C31 C33 -51.8(4) . . . . ?
C27 C28 C29 C30 -0.7(4) . . . . ?
C6 C1 C2 C7 -178.9(2) . . . . ?
C6 C1 C2 C3 -0.1(4) . . . . ?
C6 C1 N1 Tl1 62.5(3) . . . . ?
C6 C1 N1 N2 -122.1(2) . . . . ?
C34 C30 C29 C28 -179.1(3) . . . . ?
C38 C37 N6 Tl1 98.4(3) . . . . ?
C38 C37 N6 N5 -105.6(2) . . . . ?
C38 C37 C42 C46 -177.1(2) . . . . ?
C38 C37 C42 C41 3.7(4) . . . . ?
C38 C39 C40 C41 1.3(4) . . . . ?
C40 C39 C38 C37 1.1(4) . . . . ?
C40 C39 C38 C43 177.0(3) . . . . ?
C3 C2 C7 C8 -101.1(3) . . . . ?
C3 C2 C7 C9 26.9(4) . . . . ?
C3 C4 C5 C6 0.2(4) . . . . ?
C5 C4 C3 C2 1.0(4) . . . . ?
C29 C28 C27 C26 0.9(4) . . . . ?
C29 C30 C34 C35 70.7(3) . . . . ?
C29 C30 C34 C36 -55.0(4) . . . . ?
C44 C43 C38 C37 -147.3(3) . . . . ?
C44 C43 C38 C39 36.9(4) . . . . ?
C12 C10 C6 C1 128.7(3) . . . . ?
C12 C10 C6 C5 -51.6(4) . . . . ?
C11 C10 C6 C1 -105.9(3) . . . . ?
C11 C10 C6 C5 73.8(3) . . . . ?
